data_7128330
loop_
_publ_author_name
'Jones, Caleb A. H.'
'Schley, Nathan D.'

_publ_section_title
;
 Selective demethylation of <i>O</i>-aryl glycosides by iridium-catalyzed
 hydrosilylation.
;
_journal_issue 48
_journal_name_full 'Chemical communications (Cambridge, England)'
_journal_page_first 5953
_journal_page_last 5956
_journal_paper_doi 10.1039/d1cc00496d
_journal_volume 57
_journal_year 2021
_chemical_absolute_configuration rmad
_chemical_formula_moiety 'C19 H28 O6'
_chemical_formula_sum 'C19 H28 O6'
_chemical_formula_weight 352.41
_chemical_name_systematic (2?-t-butylphenyl)-\a-L-rhamnopyranoside
_space_group_crystal_system orthorhombic
_space_group_IT_number 19
_space_group_name_Hall 'P 2ac 2ab'
_space_group_name_H-M_alt 'P 21 21 21'
_atom_sites_solution_hydrogens geom
_atom_sites_solution_primary dual
_audit_creation_date 2020-08-29
_audit_creation_method
;
Olex2 1.2
(compiled 2018.05.29 svn.r3508 for OlexSys, GUI svn.r5506)
;
_audit_update_record
;
2021-01-28 deposited with the CCDC.	2021-05-18 downloaded from the CCDC.
;
_cell_angle_alpha 90
_cell_angle_beta 90
_cell_angle_gamma 90
_cell_formula_units_Z 4
_cell_length_a 10.18301(10)
_cell_length_b 13.55501(11)
_cell_length_c 13.69931(14)
_cell_measurement_reflns_used 8612
_cell_measurement_temperature 100.00(10)
_cell_measurement_theta_max 71.6280
_cell_measurement_theta_min 4.5570
_cell_volume 1890.93(3)
_computing_cell_refinement 'CrysAlisPro 1.171.40.69a (Rigaku OD, 2020)'
_computing_data_collection 'CrysAlisPro 1.171.40.69a (Rigaku OD, 2020)'
_computing_data_reduction 'CrysAlisPro 1.171.40.69a (Rigaku OD, 2020)'
_computing_molecular_graphics 'Olex2 (Dolomanov et al., 2009)'
_computing_publication_material 'Olex2 (Dolomanov et al., 2009)'
_computing_structure_refinement 'ShelXL (Sheldrick, 2015)'
_computing_structure_solution 'ShelXT (Sheldrick, 2015)'
_diffrn_ambient_environment N~2~
_diffrn_ambient_temperature 100.00(10)
_diffrn_detector 'CCD plate'
_diffrn_detector_area_resol_mean 8.1506
_diffrn_detector_type EosS2
_diffrn_measured_fraction_theta_full 1.000
_diffrn_measured_fraction_theta_max 0.996
_diffrn_measurement_details
;
List of Runs (angles in degrees, time in seconds):

  # Type    Start    End  Width  t~exp~   \w     \q     \k     \f   Frames
#--------------------------------------------------------------------------
  1  \w    -63.00  31.00   1.00    1.00    --  -36.45  77.00-120.00   94
  2  \w   -109.00 -39.00   1.00    1.00    --  -36.45-178.00 -30.00   70
  3  \w   -109.00 -39.00   1.00    1.00    --  -36.45-178.00 -90.00   70
  4  \w     61.00 109.00   1.00    1.00    --   36.45 178.00  90.00   48
  5  \w     38.00 108.00   1.00    2.00    --  107.73-111.00  90.00   70
  6  \w     38.00 107.00   1.00    2.00    --  107.73 -94.00 150.00   69
  7  \w     41.00 126.00   1.00    2.00    --  107.73 -61.00   0.00   85
  8  \w     38.00 107.00   1.00    2.00    --  107.73 -94.00   0.00   69
  9  \w     40.00 134.00   1.00    2.00    --  107.73 -77.00-180.00   94
 10  \w     39.00 125.00   1.00    2.00    --  107.73 -45.00 -60.00   86
 11  \w   -104.00 -20.00   1.00    1.00    --  -36.45 -57.00  30.00   84
 12  \w   -104.00 -20.00   1.00    1.00    --  -36.45 -57.00 150.00   84
 13  \w   -103.00 -17.00   1.00    1.00    --  -36.45 -63.00 -71.00   86
 14  \w     69.00 178.00   1.00    2.00    --  107.73  15.00 -90.00  109
 15  \w     90.00 176.00   1.00    2.00    --  107.73  45.00 120.00   86
 16  \w     38.00 177.00   1.00    2.00    --  107.73   0.00  60.00  139
 17  \w     28.00  54.00   1.00    1.00    --   36.70-125.00-180.00   26
 18  \w    104.00 129.00   1.00    2.00    --  107.73 -30.00   0.00   25
;
_diffrn_measurement_device 'four-circle diffractometer'
_diffrn_measurement_device_type 'SuperNova, Dual, Cu at home/near, EosS2'
_diffrn_measurement_method '\w scans'
_diffrn_orient_matrix_type 'CrysAlisPro convention (1999,Acta A55,543-557)'
_diffrn_orient_matrix_UB_11 -0.0886735000
_diffrn_orient_matrix_UB_12 0.0401653000
_diffrn_orient_matrix_UB_13 0.0820095000
_diffrn_orient_matrix_UB_21 0.0740290000
_diffrn_orient_matrix_UB_22 0.0990913000
_diffrn_orient_matrix_UB_23 -0.0033108000
_diffrn_orient_matrix_UB_31 -0.0977221000
_diffrn_orient_matrix_UB_32 0.0385928000
_diffrn_orient_matrix_UB_33 -0.0768260000
_diffrn_radiation_monochromator mirror
_diffrn_radiation_probe x-ray
_diffrn_radiation_type CuK\a
_diffrn_radiation_wavelength 1.54184
_diffrn_reflns_av_R_equivalents 0.0294
_diffrn_reflns_av_unetI/netI 0.0265
_diffrn_reflns_Laue_measured_fraction_full 1.000
_diffrn_reflns_Laue_measured_fraction_max 0.996
_diffrn_reflns_limit_h_max 11
_diffrn_reflns_limit_h_min -12
_diffrn_reflns_limit_k_max 16
_diffrn_reflns_limit_k_min -16
_diffrn_reflns_limit_l_max 15
_diffrn_reflns_limit_l_min -16
_diffrn_reflns_number 12760
_diffrn_reflns_point_group_measured_fraction_full 1.000
_diffrn_reflns_point_group_measured_fraction_max 0.988
_diffrn_reflns_theta_full 67.684
_diffrn_reflns_theta_max 71.822
_diffrn_reflns_theta_min 4.589
_diffrn_source 'micro-focus sealed X-ray tube'
_diffrn_source_type 'SuperNova (Cu) X-ray Source'
_exptl_absorpt_coefficient_mu 0.751
_exptl_absorpt_correction_T_max 1.000
_exptl_absorpt_correction_T_min 0.740
_exptl_absorpt_correction_type gaussian
_exptl_absorpt_process_details
;
CrysAlisPro 1.171.40.69a (Rigaku Oxford Diffraction, 2020)
Numerical absorption correction based on gaussian integration over
			a multifaceted crystal model
Empirical absorption correction using spherical harmonics,
 implemented in SCALE3 ABSPACK scaling algorithm.
;
_exptl_crystal_colour colourless
_exptl_crystal_colour_primary colourless
_exptl_crystal_density_diffrn 1.238
_exptl_crystal_description block
_exptl_crystal_F_000 760
_exptl_crystal_recrystallization_method 'Re-crystallisation from solvent'
_exptl_crystal_size_max 0.196
_exptl_crystal_size_mid 0.153
_exptl_crystal_size_min 0.112
_refine_diff_density_max 0.176
_refine_diff_density_min -0.183
_refine_diff_density_rms 0.036
_refine_ls_abs_structure_details
;
 Flack x determined using 1466 quotients [(I+)-(I-)]/[(I+)+(I-)]
 (Parsons, Flack and Wagner, Acta Cryst. B69 (2013) 249-259).
;
_refine_ls_abs_structure_Flack 0.10(8)
_refine_ls_extinction_method none
_refine_ls_goodness_of_fit_ref 1.050
_refine_ls_hydrogen_treatment constr
_refine_ls_matrix_type full
_refine_ls_number_parameters 232
_refine_ls_number_reflns 3659
_refine_ls_number_restraints 0
_refine_ls_restrained_S_all 1.050
_refine_ls_R_factor_all 0.0284
_refine_ls_R_factor_gt 0.0271
_refine_ls_shift/su_max 0.000
_refine_ls_shift/su_mean 0.000
_refine_ls_structure_factor_coef Fsqd
_refine_ls_weighting_details 'w=1/[\s^2^(Fo^2^)+(0.0332P)^2^+0.2935P] where P=(Fo^2^+2Fc^2^)/3'
_refine_ls_weighting_scheme calc
_refine_ls_wR_factor_gt 0.0666
_refine_ls_wR_factor_ref 0.0679
_reflns_Friedel_coverage 0.736
_reflns_Friedel_fraction_full 0.999
_reflns_Friedel_fraction_max 0.977
_reflns_number_gt 3536
_reflns_number_total 3659
_reflns_threshold_expression 'I > 2\s(I)'
_cod_data_source_file d1cc00496d3.cif
_cod_data_source_block 2f
_cod_depositor_comments 'Adding full bibliography for 7128327--7128332.cif.'
_cod_database_code 7128330
_shelx_shelxl_version_number 2018/1
_chemical_oxdiff_formula C19H28O6
_shelx_space_group_comment
;
The symmetry employed for this shelxl refinement is uniquely defined
by the following loop, which should always be used as a source of
symmetry information in preference to the above space-group names.
They are only intended as comments.
;
_reflns_odcompleteness_completeness 100.00
_reflns_odcompleteness_iscentric 1
_reflns_odcompleteness_theta 66.97
_olex2_refinement_description
;
1. Fixed Uiso
 At 1.2 times of:
  All C(H) groups
 At 1.5 times of:
  All C(H,H,H) groups
2.a Ternary CH refined with riding coordinates:
 C1(H1), C2(H2), C3(H3), C4(H4), C5(H5), C13(H13)
2.b Aromatic/amide H refined with riding coordinates:
 C9(H9), C10(H10), C11(H11), C12(H12)
2.c Idealised Me refined as rotating group:
 C6(H6A,H6B,H6C), C14(H14A,H14B,H14C), C15(H15A,H15B,H15C), C16(H16A,H16B,
 H16C), C18(H18A,H18B,H18C), C19(H19A,H19B,H19C)
;
_olex2_date_sample_data_collection 2020-02-25
_olex2_exptl_crystal_mounting_method 'mounted in a polyimide loop'
_olex2_submission_special_instructions 'No special instructions were received'
_oxdiff_exptl_absorpt_empirical_details
;
Empirical correction (ABSPACK) includes:
- Absorption correction using spherical harmonics
- Frame scaling
;
_oxdiff_exptl_absorpt_empirical_full_max 1.211
_oxdiff_exptl_absorpt_empirical_full_min 0.719

loop_
_space_group_symop_operation_xyz
'x, y, z'
'-x+1/2, -y, z+1/2'
'-x, y+1/2, -z+1/2'
'x+1/2, -y+1/2, -z'

loop_
_atom_site_label
_atom_site_type_symbol
_atom_site_fract_x
_atom_site_fract_y
_atom_site_fract_z
_atom_site_U_iso_or_equiv
_atom_site_adp_type
_atom_site_occupancy
_atom_site_site_symmetry_order
_atom_site_calc_flag
_atom_site_refinement_flags_posn
_atom_site_refinement_flags_adp
_atom_site_refinement_flags_occupancy
_atom_site_disorder_assembly
_atom_site_disorder_group
O1 O 0.67346(11) 0.56391(8) 0.69410(8) 0.0136(2) Uani 1 1 d . . . . .
O2 O 0.32861(11) 0.50565(8) 0.71526(9) 0.0149(2) Uani 1 1 d . . . . .
O3 O 0.33697(11) 0.66340(8) 0.83891(9) 0.0138(2) Uani 1 1 d . . . . .
O4 O 0.38798(12) 0.81079(8) 0.69135(9) 0.0159(3) Uani 1 1 d . . . . .
O5 O 0.50900(11) 0.58418(8) 0.57501(8) 0.0150(2) Uani 1 1 d . . . . .
O6 O 0.46151(13) 0.77288(9) 0.92291(9) 0.0215(3) Uani 1 1 d . . . . .
C1 C 0.54938(16) 0.53164(12) 0.65795(12) 0.0127(3) Uani 1 1 d . . . . .
H1 H 0.555442 0.461480 0.641292 0.015 Uiso 1 1 calc R . . . .
C2 C 0.45279(15) 0.54393(11) 0.74264(12) 0.0119(3) Uani 1 1 d . . . . .
H2 H 0.485566 0.509619 0.800706 0.014 Uiso 1 1 calc R . . . .
C3 C 0.43585(16) 0.65364(12) 0.76407(12) 0.0121(3) Uani 1 1 d . . . . .
H3 H 0.519089 0.681418 0.787166 0.015 Uiso 1 1 calc R . . . .
C4 C 0.39162(16) 0.70738(11) 0.67239(12) 0.0127(3) Uani 1 1 d . . . . .
H4 H 0.304323 0.684224 0.652847 0.015 Uiso 1 1 calc R . . . .
C5 C 0.49036(17) 0.68867(12) 0.59001(13) 0.0153(3) Uani 1 1 d . . . . .
H5 H 0.574687 0.718909 0.607144 0.018 Uiso 1 1 calc R . . . .
C6 C 0.4440(2) 0.72971(14) 0.49321(14) 0.0249(4) Uani 1 1 d . . . . .
H6A H 0.508803 0.716597 0.443978 0.037 Uiso 1 1 calc GR . . . .
H6B H 0.431284 0.799645 0.498957 0.037 Uiso 1 1 calc GR . . . .
H6C H 0.362615 0.698931 0.475308 0.037 Uiso 1 1 calc GR . . . .
C7 C 0.78561(17) 0.53728(12) 0.64281(12) 0.0133(3) Uani 1 1 d . . . . .
C8 C 0.90569(16) 0.55539(12) 0.68960(12) 0.0139(3) Uani 1 1 d . . . . .
C9 C 1.01980(17) 0.53105(12) 0.63955(13) 0.0179(4) Uani 1 1 d . . . . .
H9 H 1.100597 0.543637 0.668645 0.021 Uiso 1 1 calc R . . . .
C10 C 1.01684(17) 0.48833(13) 0.54708(14) 0.0198(4) Uani 1 1 d . . . . .
H10 H 1.094626 0.472800 0.514985 0.024 Uiso 1 1 calc R . . . .
C11 C 0.89705(19) 0.46928(13) 0.50355(13) 0.0196(4) Uani 1 1 d . . . . .
H11 H 0.894260 0.439550 0.442407 0.023 Uiso 1 1 calc R . . . .
C12 C 0.78074(17) 0.49424(12) 0.55052(13) 0.0164(3) Uani 1 1 d . . . . .
H12 H 0.700315 0.482319 0.520596 0.020 Uiso 1 1 calc R . . . .
C13 C 0.91255(17) 0.60248(13) 0.79014(13) 0.0166(3) Uani 1 1 d . . . . .
H13 H 0.823846 0.603161 0.817877 0.020 Uiso 1 1 calc R . . . .
C14 C 0.9601(2) 0.70905(13) 0.78162(15) 0.0255(4) Uani 1 1 d . . . . .
H14A H 0.958063 0.739707 0.844773 0.038 Uiso 1 1 calc GR . . . .
H14B H 0.903853 0.744625 0.737778 0.038 Uiso 1 1 calc GR . . . .
H14C H 1.048366 0.709781 0.756950 0.038 Uiso 1 1 calc GR . . . .
C15 C 1.00200(18) 0.54516(14) 0.85953(13) 0.0232(4) Uani 1 1 d . . . . .
H15A H 0.972900 0.477917 0.863439 0.035 Uiso 1 1 calc GR . . . .
H15B H 0.998758 0.574605 0.923215 0.035 Uiso 1 1 calc GR . . . .
H15C H 1.090531 0.546976 0.835498 0.035 Uiso 1 1 calc GR . . . .
C16 C 0.31305(18) 0.40389(13) 0.73780(16) 0.0221(4) Uani 1 1 d . . . . .
H16A H 0.379697 0.366365 0.704964 0.033 Uiso 1 1 calc GR . . . .
H16B H 0.227987 0.382099 0.716624 0.033 Uiso 1 1 calc GR . . . .
H16C H 0.320952 0.394516 0.807006 0.033 Uiso 1 1 calc GR . . . .
C17 C 0.36110(16) 0.72639(12) 0.91378(12) 0.0141(3) Uani 1 1 d . . . . .
C18 C 0.24685(18) 0.72853(14) 0.98227(14) 0.0205(4) Uani 1 1 d . . . . .
H18A H 0.174113 0.761077 0.951448 0.031 Uiso 1 1 calc GR . . . .
H18B H 0.270784 0.763631 1.040472 0.031 Uiso 1 1 calc GR . . . .
H18C H 0.222291 0.662239 0.998866 0.031 Uiso 1 1 calc GR . . . .
C19 C 0.26452(17) 0.85544(12) 0.67367(15) 0.0215(4) Uani 1 1 d . . . . .
H19A H 0.236213 0.840170 0.608561 0.032 Uiso 1 1 calc GR . . . .
H19B H 0.272267 0.925654 0.680829 0.032 Uiso 1 1 calc GR . . . .
H19C H 0.201403 0.830772 0.719643 0.032 Uiso 1 1 calc GR . . . .

loop_
_atom_site_aniso_label
_atom_site_aniso_U_11
_atom_site_aniso_U_22
_atom_site_aniso_U_33
_atom_site_aniso_U_23
_atom_site_aniso_U_13
_atom_site_aniso_U_12
O1 0.0079(5) 0.0185(5) 0.0145(6) -0.0026(5) 0.0005(4) -0.0003(4)
O2 0.0087(5) 0.0129(5) 0.0232(6) 0.0005(5) -0.0031(5) -0.0012(4)
O3 0.0111(5) 0.0170(5) 0.0134(6) -0.0039(5) 0.0033(5) -0.0014(4)
O4 0.0140(6) 0.0116(5) 0.0220(7) -0.0021(4) -0.0027(5) 0.0011(4)
O5 0.0164(6) 0.0164(6) 0.0123(6) -0.0018(4) -0.0018(4) 0.0036(4)
O6 0.0181(6) 0.0267(6) 0.0199(6) -0.0060(5) -0.0008(5) -0.0050(5)
C1 0.0095(7) 0.0142(7) 0.0143(8) -0.0014(6) -0.0016(6) 0.0008(6)
C2 0.0078(7) 0.0136(7) 0.0141(8) 0.0001(6) -0.0008(6) -0.0011(6)
C3 0.0087(7) 0.0154(7) 0.0122(8) -0.0016(6) 0.0026(6) -0.0011(6)
C4 0.0125(7) 0.0111(7) 0.0147(8) -0.0021(6) -0.0006(6) -0.0002(6)
C5 0.0154(8) 0.0149(7) 0.0158(8) 0.0005(6) 0.0012(6) 0.0017(6)
C6 0.0336(11) 0.0257(9) 0.0152(9) 0.0041(7) 0.0043(7) 0.0104(8)
C7 0.0111(7) 0.0135(7) 0.0151(8) 0.0021(6) 0.0025(6) 0.0012(6)
C8 0.0105(8) 0.0151(7) 0.0160(8) 0.0026(6) 0.0006(6) 0.0004(6)
C9 0.0117(8) 0.0196(8) 0.0223(9) 0.0035(7) 0.0008(7) 0.0019(7)
C10 0.0151(8) 0.0212(8) 0.0231(9) 0.0010(7) 0.0076(7) 0.0043(7)
C11 0.0216(9) 0.0199(8) 0.0172(9) -0.0028(7) 0.0057(7) 0.0005(7)
C12 0.0144(8) 0.0186(8) 0.0161(8) -0.0012(6) 0.0008(7) -0.0008(7)
C13 0.0096(8) 0.0247(8) 0.0155(8) -0.0001(7) 0.0001(6) -0.0015(7)
C14 0.0335(11) 0.0207(9) 0.0224(9) -0.0028(7) 0.0014(8) 0.0023(8)
C15 0.0233(10) 0.0270(9) 0.0192(9) 0.0059(7) -0.0060(7) -0.0049(8)
C16 0.0163(9) 0.0138(8) 0.0362(11) 0.0019(7) -0.0028(7) -0.0024(7)
C17 0.0159(8) 0.0137(7) 0.0128(8) -0.0002(6) -0.0024(6) 0.0029(6)
C18 0.0200(9) 0.0240(8) 0.0176(9) -0.0043(7) 0.0025(7) 0.0012(7)
C19 0.0167(9) 0.0147(7) 0.0332(11) -0.0018(7) -0.0018(8) 0.0042(7)

loop_
_atom_type_symbol
_atom_type_description
_atom_type_scat_dispersion_real
_atom_type_scat_dispersion_imag
_atom_type_scat_source
C C 0.0181 0.0091 'International Tables Vol C Tables 4.2.6.8 and 6.1.1.4'
H H 0.0000 0.0000 'International Tables Vol C Tables 4.2.6.8 and 6.1.1.4'
O O 0.0492 0.0322 'International Tables Vol C Tables 4.2.6.8 and 6.1.1.4'

loop_
_exptl_crystal_face_index_h
_exptl_crystal_face_index_k
_exptl_crystal_face_index_l
_exptl_crystal_face_perp_dist
-6 1 -3 0.0711
-4 1 7 0.0373
6 -3 3 0.0771
0 8 3 0.0311
1 -9 -1 0.0601
0 -7 5 0.0608
4 0 -7 0.0755
-1 2 -9 0.0665
2 -7 -5 0.0659
-6 -2 4 0.0742

loop_
_geom_angle_atom_site_label_1
_geom_angle_atom_site_label_2
_geom_angle_atom_site_label_3
_geom_angle
_geom_angle_site_symmetry_1
_geom_angle_site_symmetry_3
_geom_angle_publ_flag
C7 O1 C1 118.25(12) . . ?
C2 O2 C16 113.39(13) . . ?
C17 O3 C3 117.93(12) . . ?
C19 O4 C4 114.33(13) . . ?
C1 O5 C5 114.92(12) . . ?
O1 C1 H1 108.8 . . ?
O1 C1 C2 105.84(12) . . ?
O5 C1 O1 112.67(13) . . ?
O5 C1 H1 108.8 . . ?
O5 C1 C2 111.75(13) . . ?
C2 C1 H1 108.8 . . ?
O2 C2 C1 109.45(13) . . ?
O2 C2 H2 110.2 . . ?
O2 C2 C3 107.87(12) . . ?
C1 C2 H2 110.2 . . ?
C3 C2 C1 108.95(13) . . ?
C3 C2 H2 110.2 . . ?
O3 C3 C2 107.76(12) . . ?
O3 C3 H3 109.8 . . ?
O3 C3 C4 109.65(13) . . ?
C2 C3 H3 109.8 . . ?
C4 C3 C2 109.98(13) . . ?
C4 C3 H3 109.8 . . ?
O4 C4 C3 109.16(13) . . ?
O4 C4 H4 109.9 . . ?
O4 C4 C5 108.29(13) . . ?
C3 C4 H4 109.9 . . ?
C3 C4 C5 109.56(13) . . ?
C5 C4 H4 109.9 . . ?
O5 C5 C4 110.69(13) . . ?
O5 C5 H5 109.2 . . ?
O5 C5 C6 106.08(14) . . ?
C4 C5 H5 109.2 . . ?
C6 C5 C4 112.32(14) . . ?
C6 C5 H5 109.2 . . ?
C5 C6 H6A 109.5 . . ?
C5 C6 H6B 109.5 . . ?
C5 C6 H6C 109.5 . . ?
H6A C6 H6B 109.5 . . ?
H6A C6 H6C 109.5 . . ?
H6B C6 H6C 109.5 . . ?
O1 C7 C8 116.13(14) . . ?
O1 C7 C12 122.60(15) . . ?
C12 C7 C8 121.27(15) . . ?
C7 C8 C13 121.86(15) . . ?
C9 C8 C7 117.54(15) . . ?
C9 C8 C13 120.57(15) . . ?
C8 C9 H9 119.0 . . ?
C8 C9 C10 121.97(16) . . ?
C10 C9 H9 119.0 . . ?
C9 C10 H10 120.4 . . ?
C11 C10 C9 119.27(16) . . ?
C11 C10 H10 120.4 . . ?
C10 C11 H11 119.8 . . ?
C10 C11 C12 120.47(16) . . ?
C12 C11 H11 119.8 . . ?
C7 C12 H12 120.3 . . ?
C11 C12 C7 119.46(16) . . ?
C11 C12 H12 120.3 . . ?
C8 C13 H13 108.2 . . ?
C8 C13 C14 110.02(14) . . ?
C8 C13 C15 112.18(15) . . ?
C14 C13 H13 108.2 . . ?
C14 C13 C15 109.82(15) . . ?
C15 C13 H13 108.2 . . ?
C13 C14 H14A 109.5 . . ?
C13 C14 H14B 109.5 . . ?
C13 C14 H14C 109.5 . . ?
H14A C14 H14B 109.5 . . ?
H14A C14 H14C 109.5 . . ?
H14B C14 H14C 109.5 . . ?
C13 C15 H15A 109.5 . . ?
C13 C15 H15B 109.5 . . ?
C13 C15 H15C 109.5 . . ?
H15A C15 H15B 109.5 . . ?
H15A C15 H15C 109.5 . . ?
H15B C15 H15C 109.5 . . ?
O2 C16 H16A 109.5 . . ?
O2 C16 H16B 109.5 . . ?
O2 C16 H16C 109.5 . . ?
H16A C16 H16B 109.5 . . ?
H16A C16 H16C 109.5 . . ?
H16B C16 H16C 109.5 . . ?
O3 C17 C18 110.22(14) . . ?
O6 C17 O3 124.05(15) . . ?
O6 C17 C18 125.73(15) . . ?
C17 C18 H18A 109.5 . . ?
C17 C18 H18B 109.5 . . ?
C17 C18 H18C 109.5 . . ?
H18A C18 H18B 109.5 . . ?
H18A C18 H18C 109.5 . . ?
H18B C18 H18C 109.5 . . ?
O4 C19 H19A 109.5 . . ?
O4 C19 H19B 109.5 . . ?
O4 C19 H19C 109.5 . . ?
H19A C19 H19B 109.5 . . ?
H19A C19 H19C 109.5 . . ?
H19B C19 H19C 109.5 . . ?

loop_
_geom_bond_atom_site_label_1
_geom_bond_atom_site_label_2
_geom_bond_distance
_geom_bond_site_symmetry_2
_geom_bond_publ_flag
O1 C1 1.4259(19) . ?
O1 C7 1.3885(19) . ?
O2 C2 1.4174(19) . ?
O2 C16 1.4223(19) . ?
O3 C3 1.4430(19) . ?
O3 C17 1.357(2) . ?
O4 C4 1.4261(18) . ?
O4 C19 1.416(2) . ?
O5 C1 1.4025(19) . ?
O5 C5 1.4437(19) . ?
O6 C17 1.208(2) . ?
C1 H1 0.9800 . ?
C1 C2 1.530(2) . ?
C2 H2 0.9800 . ?
C2 C3 1.526(2) . ?
C3 H3 0.9800 . ?
C3 C4 1.520(2) . ?
C4 H4 0.9800 . ?
C4 C5 1.533(2) . ?
C5 H5 0.9800 . ?
C5 C6 1.513(2) . ?
C6 H6A 0.9600 . ?
C6 H6B 0.9600 . ?
C6 H6C 0.9600 . ?
C7 C8 1.402(2) . ?
C7 C12 1.393(2) . ?
C8 C9 1.389(2) . ?
C8 C13 1.520(2) . ?
C9 H9 0.9300 . ?
C9 C10 1.393(3) . ?
C10 H10 0.9300 . ?
C10 C11 1.382(3) . ?
C11 H11 0.9300 . ?
C11 C12 1.390(2) . ?
C12 H12 0.9300 . ?
C13 H13 0.9800 . ?
C13 C14 1.528(2) . ?
C13 C15 1.529(2) . ?
C14 H14A 0.9600 . ?
C14 H14B 0.9600 . ?
C14 H14C 0.9600 . ?
C15 H15A 0.9600 . ?
C15 H15B 0.9600 . ?
C15 H15C 0.9600 . ?
C16 H16A 0.9600 . ?
C16 H16B 0.9600 . ?
C16 H16C 0.9600 . ?
C17 C18 1.495(2) . ?
C18 H18A 0.9600 . ?
C18 H18B 0.9600 . ?
C18 H18C 0.9600 . ?
C19 H19A 0.9600 . ?
C19 H19B 0.9600 . ?
C19 H19C 0.9600 . ?

loop_
_exptl_oxdiff_crystal_face_indexfrac_h
_exptl_oxdiff_crystal_face_indexfrac_k
_exptl_oxdiff_crystal_face_indexfrac_l
_exptl_oxdiff_crystal_face_x
_exptl_oxdiff_crystal_face_y
_exptl_oxdiff_crystal_face_z
-6.0399 0.9904 -3.4750 0.2904 -0.3375 0.8954
-3.5449 0.5967 7.4804 0.9518 -0.2281 -0.2053
5.6872 -3.2447 3.1317 -0.3778 0.0891 -0.9216
-0.0784 8.1611 3.3183 0.6069 0.7919 0.0677
1.2682 -8.5172 -1.4288 -0.5717 -0.7454 -0.3429
0.2059 -7.0796 5.2736 0.1299 -0.7037 -0.6985
3.9956 -0.0059 -6.9953 -0.9282 0.3184 0.1467
-0.9980 1.9932 -8.9926 -0.5689 0.1534 0.8653
1.9942 -6.9975 -4.9942 -0.8675 -0.5292 -0.0812
-5.9945 -1.9932 3.9991 0.7795 -0.6545 0.2016
